data_2002951
loop_
_publ_author_name
'Abrahams, Sidney C.'
'Schmalle, Helmut W.'
'Williams, Tim'
'Reller, Armin'
'Lichtenberg, Frank'
'Widmer, Daniel'
'Bednorz, J. Georg'
'Spreiter, Rolf'
'Bosshard, Christian'
'G\"unter, Peter'

_publ_section_title
;
 Centrosymmetric or Noncentrosymmetric?
 Case Study and Structural Redetermination of Sr~5~Nb~5~O~17~
;
_journal_name_full 'Acta Crystallographica, Section B'
_journal_page_first 399
_journal_page_last 416
_journal_volume 54
_journal_year 1998
_chemical_formula_sum 'Nb5 O17 Sr5'
_chemical_formula_weight 1174.65
_chemical_name_systematic
;
 strontium niobium oxide
;
_space_group_IT_number 58
_space_group_name_Hall '-P 2 2n'
_space_group_name_H-M_alt 'P n n m'
_symmetry_cell_setting orthorhombic
_symmetry_space_group_name_Hall '-P 2 2n'
_symmetry_space_group_name_H-M 'P n n m'
_cell_angle_alpha 90.00
_cell_angle_beta 90.00
_cell_angle_gamma 90.00
_cell_formula_units_Z 2
_cell_length_a 32.456(5)
_cell_length_b 5.674(2)
_cell_length_c 3.995(2)
_cell_measurement_reflns_used 25
_cell_measurement_temperature 295(2)
_cell_measurement_theta_max 12.0
_cell_measurement_theta_min 5.6
_cell_volume 735.7(5)
_diffrn_ambient_temperature 295(2)
_diffrn_measurement_device 'Enraf-Nonius CAD-4 diffractometer'
_diffrn_measurement_method '\w-2\q scans'
_diffrn_radiation_monochromator graphite
_diffrn_radiation_source 'fine-focus sealed tube'
_diffrn_radiation_type MoK\a
_diffrn_radiation_wavelength .71073
_diffrn_reflns_av_R_equivalents .0650
_diffrn_reflns_av_sigmaI/netI .0410
_diffrn_reflns_limit_h_max 58
_diffrn_reflns_limit_h_min -58
_diffrn_reflns_limit_k_max 10
_diffrn_reflns_limit_k_min -10
_diffrn_reflns_limit_l_max 7
_diffrn_reflns_limit_l_min -7
_diffrn_reflns_number 17414
_diffrn_reflns_theta_max 39.94
_diffrn_reflns_theta_min 1.25
_diffrn_standards_decay_% -1.7
_diffrn_standards_interval_count 400
_diffrn_standards_interval_time 180
_diffrn_standards_number 3
_exptl_absorpt_coefficient_mu 21.803
_exptl_absorpt_correction_T_max .7868
_exptl_absorpt_correction_T_min .0665
_exptl_absorpt_correction_type numerical
_exptl_crystal_colour Black
_exptl_crystal_density_diffrn 5.303
_exptl_crystal_density_meas ?
_exptl_crystal_density_method ?
_exptl_crystal_description Platelike
_exptl_crystal_F_000 1062
_exptl_crystal_size_max .387
_exptl_crystal_size_mid .135
_exptl_crystal_size_min .035
_refine_diff_density_max 4.632
_refine_diff_density_min -4.320
_refine_ls_extinction_coef .00441(17)
_refine_ls_extinction_method SHELXL
_refine_ls_goodness_of_fit_all .764
_refine_ls_goodness_of_fit_obs .925
_refine_ls_matrix_type full
_refine_ls_number_parameters 86
_refine_ls_number_reflns 2515
_refine_ls_number_restraints 0
_refine_ls_restrained_S_all .764
_refine_ls_restrained_S_obs .925
_refine_ls_R_factor_all .0611
_refine_ls_R_factor_obs .0221
_refine_ls_shift/esd_mean .000
_refine_ls_structure_factor_coef Fsqd
_refine_ls_weighting_details 'w=1/[\s^2^(Fo^2^)+(0.0217P)^2^+0.0000P] where P=(Fo^2^+2Fc^2^)/3'
_refine_ls_weighting_scheme calc
_refine_ls_wR_factor_all .0655
_refine_ls_wR_factor_obs .0575
_reflns_number_observed 1461
_reflns_number_total 2515
_reflns_observed_criterion >2sigma(I)
_cod_depositor_comments
;
The following automatic conversions were performed:
'_symmetry_cell_setting' value 'Orthorhombic' changed to 'orthorhombic'
according to '/home/saulius/struct/CIF-dictionaries/cif_core.dic'
dictionary named 'cif_core.dic' version 2.4.1 from 2010-06-29.

Automatic conversion script
Id: cif_fix_enum 1527 2010-12-29 10:47:43Z saulius 

The following automatic conversions were performed:

'_refine_ls_weighting_scheme' value 'calc
w=1/[\s^2^(Fo^2^)+(0.0217P)^2^+0.0000P] where P=(Fo^2^+2Fc^2^)/3' was
changed to 'calc'. New tag '_refine_ls_weighting_details' was
created. The value of the new tag was set to
'w=1/[\s^2^(Fo^2^)+(0.0217P)^2^+0.0000P] where P=(Fo^2^+2Fc^2^)/3'.

Automatic conversion script
Id: cif_fix_values 3143 2015-03-26 13:38:13Z robertas 
;
_cod_database_code 2002951

loop_
_symmetry_equiv_pos_as_xyz
'x, y, z'
'-x, -y, z'
'-x+1/2, y+1/2, -z+1/2'
'x+1/2, -y+1/2, -z+1/2'
'-x, -y, -z'
'x, y, -z'
'x-1/2, -y-1/2, z-1/2'
'-x-1/2, y-1/2, z-1/2'

loop_
_atom_site_aniso_label
_atom_site_aniso_U_11
_atom_site_aniso_U_22
_atom_site_aniso_U_33
_atom_site_aniso_U_12
_atom_site_aniso_U_13
_atom_site_aniso_U_23
Nb1 .00400(17) .00388(14) .00298(17) -.00001(12) .000 .000
Nb2 .00526(13) .00588(10) .00464(12) -.00048(10) .000 .000
Nb3 .00428(12) .00380(10) .00341(12) -.00015(9) .000 .000
Sr1 .0246(2) .01510(16) .00568(15) .00863(15) .000 .000
Sr2 .0091(2) .00902(18) .0076(2) -.00100(15) .000 .000
Sr3 .00930(15) .00923(13) .00604(15) .00184(11) .000 .000
O1 .0053(12) .0084(10) .0222(15) .0021(9) .000 .000
O2 .0081(13) .0073(9) .0106(13) -.0030(9) .000 .000
O3 .014(2) .030(2) .0032(16) -.0056(17) .000 .000
O4 .0161(16) .0092(10) .0160(14) -.0056(10) .000 .000
O5 .0067(12) .0070(9) .0097(12) .0016(8) .000 .000
O6 .0085(14) .0104(10) .036(2) -.0050(10) .000 .000
O7 .0126(14) .0067(9) .0104(12) -.0042(9) .000 .000
O8 .0068(12) .0402(18) .0046(12) -.0039(13) .000 .000
O9 .0119(15) .0270(15) .0043(12) -.0096(12) .000 .000

loop_
_atom_site_label
_atom_site_fract_x
_atom_site_fract_y
_atom_site_fract_z
_atom_site_U_iso_or_equiv
_atom_site_thermal_displace_type
_atom_site_calc_flag
_atom_site_refinement_flags
_atom_site_occupancy
_atom_site_disorder_group
_atom_site_type_symbol
Nb1 .5000 .5000 .5000 .00362(8) Uani d S 1 . Nb
Nb2 .322645(11) .53337(5) .5000 .00526(6) Uani d S 1 . Nb
Nb3 .409303(11) .00516(5) .5000 .00383(6) Uani d S 1 . Nb
Sr1 .214545(16) .56286(7) .5000 .01512(10) Uani d S 1 . Sr
Sr2 .5000 .0000 .0000 .00856(9) Uani d S 1 . Sr
Sr3 .411315(13) .49960(6) .0000 .00819(7) Uani d S 1 . Sr
O1 .53746(10) .2262(4) .5000 .0120(5) Uani d S 1 . O
O2 .45215(9) .2687(4) .5000 .0087(5) Uani d S 1 . O
O3 .5000 .5000 .0000 .0155(9) Uani d S 1 . O
O4 .20898(10) .2970(5) .0000 .0137(6) Uani d S 1 . O
O5 .12093(9) .2075(4) .0000 .0078(5) Uani d S 1 . O
O6 .13278(10) .7229(5) .0000 .0183(7) Uani d S 1 . O
O7 .27977(10) .3168(4) .5000 .0099(5) Uani d S 1 . O
O8 .33088(10) .5046(6) .0000 .0172(6) Uani d S 1 . O
O9 .41633(10) -.0090(5) .0000 .0144(6) Uani d S 1 . O

loop_
_atom_type_symbol
_atom_type_description
_atom_type_scat_dispersion_real
_atom_type_scat_dispersion_imag
_atom_type_scat_source
O O .0106 .0060 'International Tables Vol C Tables 4.2.6.8 and 6.1.1.4'
Nb Nb -2.0727 .6215 'International Tables Vol C Tables 4.2.6.8 and 6.1.1.4'
Sr Sr -1.5307 3.2498 'International Tables Vol C Tables 4.2.6.8 and 6.1.1.4'
